data_7222348
loop_
_publ_author_name
'Alen, Jo'
'Van Meervelt, Luc'
'Dehaen, Wim'
'Dobrza\'nska, Liliana'

_publ_section_title
;
 Solvent diffusion through a non-porous crystal &#x2018;caught in the
 act&#x2019; and related single-crystal-to-single-crystal transformations
 in a cationic dinuclear Ag(i) complex
;
_journal_issue 46
_journal_name_full CrystEngComm
_journal_page_first 8957
_journal_paper_doi 10.1039/C5CE01348H
_journal_volume 17
_journal_year 2015
_chemical_formula_moiety 'C34 H40 Ag2 N8, 2(B F4), 2(C2 H3 N)'
_chemical_formula_sum 'C38 H46 Ag2 B2 F8 N10'
_chemical_formula_weight 1032.21
_chemical_name_common work
_chemical_name_systematic
;
 ?
;
_space_group_IT_number 2
_symmetry_cell_setting triclinic
_symmetry_space_group_name_Hall '-P 1'
_symmetry_space_group_name_H-M 'P -1'
_atom_sites_solution_hydrogens geom
_atom_sites_solution_primary direct
_atom_sites_solution_secondary difmap
_audit_creation_method SHELXL-97
_audit_update_record
;
2015-07-08 deposited with the CCDC.
2015-09-07 downloaded from the CCDC.
;
_cell_angle_alpha 96.972(7)
_cell_angle_beta 100.487(6)
_cell_angle_gamma 104.709(7)
_cell_formula_units_Z 1
_cell_length_a 8.7304(7)
_cell_length_b 9.6666(9)
_cell_length_c 13.3193(10)
_cell_measurement_temperature 100(2)
_cell_volume 1052.33(16)
_computing_cell_refinement
;
CrysAlisPro, Agilent Technologies,
Version 1.171.35.21 (release 20-01-2012 CrysAlis171 .NET)
(compiled Jan 23 2012,18:06:46)
;
_computing_data_collection
;
CrysAlisPro, Agilent Technologies,
Version 1.171.35.21 (release 20-01-2012 CrysAlis171 .NET)
(compiled Jan 23 2012,18:06:46)
;
_computing_data_reduction
;
CrysAlisPro, Agilent Technologies,
Version 1.171.35.21 (release 20-01-2012 CrysAlis171 .NET)
(compiled Jan 23 2012,18:06:46)
;
_computing_molecular_graphics 'Mercury (Macrae et al., 2008)'
_computing_structure_refinement 'SHELXL-97 (Sheldrick, 2008)'
_computing_structure_solution 'SHELXS-97 (Sheldrick, 2008)'
_diffrn_ambient_temperature 100(2)
_diffrn_measured_fraction_theta_full 0.992
_diffrn_measured_fraction_theta_max 0.886
_diffrn_measurement_device_type 'Bruker APEX CCD area-detector'
_diffrn_measurement_method \w
_diffrn_radiation_monochromator graphite
_diffrn_radiation_source 'fine-focus sealed tube'
_diffrn_radiation_type MoK\a
_diffrn_radiation_wavelength 0.71073
_diffrn_reflns_av_R_equivalents 0.0442
_diffrn_reflns_av_sigmaI/netI 0.0486
_diffrn_reflns_limit_h_max 11
_diffrn_reflns_limit_h_min -11
_diffrn_reflns_limit_k_max 13
_diffrn_reflns_limit_k_min -12
_diffrn_reflns_limit_l_max 18
_diffrn_reflns_limit_l_min -18
_diffrn_reflns_number 15189
_diffrn_reflns_theta_full 26.50
_diffrn_reflns_theta_max 29.23
_diffrn_reflns_theta_min 2.47
_exptl_absorpt_coefficient_mu 1.008
_exptl_absorpt_correction_T_max 0.8473
_exptl_absorpt_correction_T_min 0.8013
_exptl_absorpt_correction_type multi-scan
_exptl_absorpt_process_details
;
CrysAlisPro, Agilent Technologies,Version 1.171.35.21 
(release 20-01-2012 CrysAlis171 .NET)(compiled Jan 23 2012,18:06:46).
Empirical absorption correction using spherical harmonics,
implemented in SCALE3 ABSPACK scaling algorithm.
;
_exptl_crystal_colour colorless
_exptl_crystal_density_diffrn 1.629
_exptl_crystal_density_method 'not measured'
_exptl_crystal_description block
_exptl_crystal_F_000 520
_exptl_crystal_size_max 0.23
_exptl_crystal_size_mid 0.19
_exptl_crystal_size_min 0.17
_refine_diff_density_max 1.298
_refine_diff_density_min -0.961
_refine_diff_density_rms 0.140
_refine_ls_extinction_method none
_refine_ls_goodness_of_fit_ref 1.082
_refine_ls_hydrogen_treatment constr
_refine_ls_matrix_type full
_refine_ls_number_parameters 320
_refine_ls_number_reflns 5062
_refine_ls_number_restraints 22
_refine_ls_restrained_S_all 1.092
_refine_ls_R_factor_all 0.0767
_refine_ls_R_factor_gt 0.0575
_refine_ls_shift/su_max 0.005
_refine_ls_shift/su_mean 0.000
_refine_ls_structure_factor_coef Fsqd
_refine_ls_weighting_details 'calc w=1/[\s^2^(Fo^2^)+(0.0790P)^2^+2.4167P] where P=(Fo^2^+2Fc^2^)/3'
_refine_ls_weighting_scheme calc
_refine_ls_wR_factor_gt 0.1416
_refine_ls_wR_factor_ref 0.1574
_reflns_number_gt 4095
_reflns_number_total 5062
_reflns_threshold_expression >2sigma(I)
_cod_data_source_file c5ce01348h2.cif
_cod_data_source_block 2a
_cod_depositor_comments 'Adding full bibliography for 7222347--7222352.cif.'
_cod_original_cell_volume 1052.33(15)
_cod_original_sg_symbol_H-M P-1
_cod_database_code 7222348

loop_
_symmetry_equiv_pos_as_xyz
'x, y, z'
'-x, -y, -z'

loop_
_atom_site_label
_atom_site_type_symbol
_atom_site_fract_x
_atom_site_fract_y
_atom_site_fract_z
_atom_site_U_iso_or_equiv
_atom_site_adp_type
_atom_site_occupancy
_atom_site_symmetry_multiplicity
_atom_site_calc_flag
_atom_site_refinement_flags
_atom_site_disorder_assembly
_atom_site_disorder_group
Ag1 Ag 0.00430(4) 0.04452(4) 0.27164(3) 0.03362(15) Uani 1 1 d . . .
N1 N -0.1902(5) 0.1380(5) 0.2569(3) 0.0320(9) Uani 1 1 d . . .
C2 C -0.2385(6) 0.2082(5) 0.1843(4) 0.0315(10) Uani 1 1 d . . .
H2 H -0.1874 0.2274 0.1282 0.038 Uiso 1 1 calc R . .
N3 N -0.3692(5) 0.2489(5) 0.1997(3) 0.0353(9) Uani 1 1 d . . .
C4 C -0.4078(7) 0.2012(7) 0.2873(4) 0.0420(13) Uani 1 1 d . . .
H4 H -0.4951 0.2135 0.3175 0.050 Uiso 1 1 calc R . .
C5 C -0.2960(7) 0.1330(7) 0.3220(4) 0.0430(13) Uani 1 1 d . . .
H5 H -0.2916 0.0886 0.3819 0.052 Uiso 1 1 calc R . .
C6 C -0.4573(6) 0.3320(6) 0.1379(5) 0.0409(12) Uani 1 1 d . . .
H6A H -0.4615 0.4187 0.1841 0.049 Uiso 1 1 calc R . .
H6B H -0.5703 0.2713 0.1087 0.049 Uiso 1 1 calc R . .
C7 C -0.3800(6) 0.3808(6) 0.0496(4) 0.0357(11) Uani 1 1 d . . .
C8 C -0.4376(6) 0.2988(6) -0.0504(4) 0.0375(12) Uani 1 1 d . . .
C9 C -0.3788(6) 0.3532(6) -0.1331(4) 0.0375(11) Uani 1 1 d . . .
C10 C -0.2555(6) 0.4840(6) -0.1145(4) 0.0391(12) Uani 1 1 d . . .
C11 C -0.1923(6) 0.5599(6) -0.0130(4) 0.0363(11) Uani 1 1 d . . .
H11 H -0.1050 0.6464 0.0004 0.044 Uiso 1 1 calc R . .
C12 C -0.2560(6) 0.5103(6) 0.0691(4) 0.0361(11) Uani 1 1 d . . .
C13 C -0.5618(7) 0.1527(6) -0.0700(5) 0.0475(14) Uani 1 1 d . . .
H13A H -0.5512 0.1093 -0.0073 0.071 Uiso 1 1 calc R . .
H13B H -0.5439 0.0891 -0.1272 0.071 Uiso 1 1 calc R . .
H13C H -0.6710 0.1647 -0.0884 0.071 Uiso 1 1 calc R . .
C14 C -0.1898(7) 0.5468(8) -0.2015(5) 0.0489(14) Uani 1 1 d . . .
H14A H -0.1393 0.4801 -0.2354 0.073 Uiso 1 1 calc R . .
H14B H -0.1086 0.6407 -0.1734 0.073 Uiso 1 1 calc R . .
H14C H -0.2788 0.5604 -0.2522 0.073 Uiso 1 1 calc R . .
C15 C -0.1869(7) 0.5979(6) 0.1773(5) 0.0424(12) Uani 1 1 d . . .
H15A H -0.2703 0.6359 0.2014 0.064 Uiso 1 1 calc R . .
H15B H -0.0935 0.6790 0.1763 0.064 Uiso 1 1 calc R . .
H15C H -0.1521 0.5356 0.2242 0.064 Uiso 1 1 calc R . .
C16 C -0.4547(7) 0.2747(7) -0.2441(4) 0.0453(14) Uani 1 1 d . . .
H16A H -0.5636 0.2098 -0.2463 0.054 Uiso 1 1 calc R . .
H16B H -0.4693 0.3473 -0.2886 0.054 Uiso 1 1 calc R . .
N17 N -0.3582(5) 0.1883(5) -0.2868(3) 0.0371(10) Uani 1 1 d . . .
C18 C -0.2524(6) 0.1267(6) -0.2356(4) 0.0339(10) Uani 1 1 d . . .
H18 H -0.2213 0.1390 -0.1622 0.041 Uiso 1 1 calc R . .
N19 N -0.1980(5) 0.0483(5) -0.2997(3) 0.0372(10) Uani 1 1 d . . .
C20 C -0.2740(10) 0.0571(12) -0.3967(5) 0.082(3) Uani 1 1 d . . .
H20 H -0.2596 0.0098 -0.4597 0.098 Uiso 1 1 calc R . .
C21 C -0.3737(9) 0.1439(10) -0.3897(5) 0.068(2) Uani 1 1 d . . .
H21 H -0.4405 0.1685 -0.4454 0.082 Uiso 1 1 calc R . .
B22 B 0.030(2) 0.020(3) 0.0122(17) 0.042(5) Uani 0.50 1 d PDU A -1
F23 F 0.0901(9) -0.0974(7) -0.0126(6) 0.0541(17) Uani 0.50 1 d PU A -1
F24 F 0.0309(8) 0.0923(7) -0.0764(5) 0.0434(15) Uani 0.50 1 d P A -1
F25 F -0.1076(13) -0.0236(14) 0.0373(9) 0.090(3) Uani 0.50 1 d PDU A -1
F26 F 0.1439(11) 0.1113(8) 0.0927(5) 0.060(2) Uani 0.50 1 d PD A -1
B27 B -0.470(2) 0.463(3) 0.4877(13) 0.114(7) Uani 0.50 1 d PDU B -1
F28 F -0.3338(12) 0.4491(12) 0.5390(7) 0.080(3) Uani 0.50 1 d PD B -1
F29 F -0.4327(11) 0.5125(9) 0.3962(7) 0.072(2) Uani 0.50 1 d PU B -1
F30 F -0.509(3) 0.564(3) 0.5424(17) 0.152(5) Uani 0.50 1 d PU B -1
F31 F -0.5892(12) 0.3395(10) 0.4552(8) 0.072(2) Uani 0.50 1 d PD B -1
N32 N -0.1592(7) -0.1380(6) 0.4098(4) 0.0519(13) Uani 1 1 d . . .
C33 C -0.1179(8) -0.2301(8) 0.4380(5) 0.0537(15) Uani 1 1 d . . .
C34 C -0.0624(15) -0.3485(9) 0.4738(7) 0.092(3) Uani 1 1 d . . .
H34A H 0.0275 -0.3606 0.4423 0.138 Uiso 1 1 calc R . .
H34B H -0.1519 -0.4384 0.4539 0.138 Uiso 1 1 calc R . .
H34C H -0.0251 -0.3264 0.5495 0.138 Uiso 1 1 calc R . .

loop_
_atom_site_aniso_label
_atom_site_aniso_U_11
_atom_site_aniso_U_22
_atom_site_aniso_U_33
_atom_site_aniso_U_23
_atom_site_aniso_U_13
_atom_site_aniso_U_12
Ag1 0.0300(2) 0.0395(2) 0.0386(2) 0.01125(16) 0.00576(15) 0.02197(16)
N1 0.029(2) 0.038(2) 0.034(2) 0.0073(17) 0.0024(16) 0.0219(18)
C2 0.024(2) 0.032(2) 0.042(3) 0.011(2) 0.0024(19) 0.0148(19)
N3 0.029(2) 0.035(2) 0.047(2) 0.0101(19) 0.0027(18) 0.0195(18)
C4 0.038(3) 0.059(4) 0.042(3) 0.012(3) 0.011(2) 0.032(3)
C5 0.047(3) 0.062(4) 0.036(3) 0.018(3) 0.015(2) 0.035(3)
C6 0.031(3) 0.042(3) 0.056(3) 0.019(2) 0.002(2) 0.020(2)
C7 0.030(2) 0.032(3) 0.050(3) 0.015(2) 0.001(2) 0.020(2)
C8 0.028(2) 0.030(2) 0.055(3) 0.010(2) -0.004(2) 0.018(2)
C9 0.032(3) 0.036(3) 0.049(3) 0.010(2) -0.002(2) 0.023(2)
C10 0.030(3) 0.045(3) 0.050(3) 0.015(2) 0.003(2) 0.024(2)
C11 0.027(2) 0.034(3) 0.050(3) 0.014(2) 0.000(2) 0.016(2)
C12 0.027(2) 0.034(3) 0.048(3) 0.010(2) -0.004(2) 0.018(2)
C13 0.040(3) 0.031(3) 0.067(4) 0.009(3) -0.003(3) 0.011(2)
C14 0.039(3) 0.059(4) 0.055(3) 0.017(3) 0.010(3) 0.024(3)
C15 0.036(3) 0.040(3) 0.052(3) 0.006(2) 0.001(2) 0.021(2)
C16 0.042(3) 0.051(3) 0.049(3) 0.006(3) -0.004(2) 0.035(3)
N17 0.028(2) 0.050(3) 0.044(2) 0.019(2) 0.0090(18) 0.026(2)
C18 0.033(3) 0.034(3) 0.038(2) 0.008(2) 0.002(2) 0.018(2)
N19 0.030(2) 0.059(3) 0.039(2) 0.021(2) 0.0143(18) 0.032(2)
C20 0.093(6) 0.169(9) 0.036(3) 0.040(4) 0.031(3) 0.108(6)
C21 0.065(4) 0.132(7) 0.043(3) 0.041(4) 0.020(3) 0.076(5)
B22 0.068(12) 0.025(14) 0.040(11) 0.003(8) 0.025(12) 0.016(10)
F23 0.063(4) 0.029(3) 0.076(5) 0.008(3) 0.027(4) 0.016(3)
F24 0.055(4) 0.037(3) 0.040(3) 0.012(3) 0.002(3) 0.018(3)
F25 0.078(4) 0.105(5) 0.098(4) 0.014(3) 0.043(3) 0.029(3)
F26 0.086(6) 0.039(4) 0.041(4) 0.011(3) -0.001(4) 0.003(4)
B27 0.068(16) 0.21(2) 0.032(9) -0.023(11) 0.017(9) 0.005(16)
F28 0.088(7) 0.112(8) 0.054(5) 0.039(5) 0.012(5) 0.045(6)
F29 0.069(5) 0.058(5) 0.076(4) 0.032(4) -0.024(4) 0.010(4)
F30 0.153(7) 0.154(7) 0.151(6) 0.012(4) 0.046(4) 0.047(4)
F31 0.076(6) 0.050(5) 0.100(7) 0.013(5) 0.048(5) 0.013(4)
N32 0.049(3) 0.059(3) 0.059(3) 0.024(3) 0.013(2) 0.028(3)
C33 0.056(4) 0.051(4) 0.050(3) 0.007(3) -0.002(3) 0.020(3)
C34 0.144(9) 0.061(5) 0.064(5) 0.004(4) -0.026(5) 0.053(6)

loop_
_atom_type_symbol
_atom_type_description
_atom_type_scat_dispersion_real
_atom_type_scat_dispersion_imag
_atom_type_scat_source
C C 0.0033 0.0016 'International Tables Vol C Tables 4.2.6.8 and 6.1.1.4'
H H 0.0000 0.0000 'International Tables Vol C Tables 4.2.6.8 and 6.1.1.4'
B B 0.0013 0.0007 'International Tables Vol C Tables 4.2.6.8 and 6.1.1.4'
N N 0.0061 0.0033 'International Tables Vol C Tables 4.2.6.8 and 6.1.1.4'
F F 0.0171 0.0103 'International Tables Vol C Tables 4.2.6.8 and 6.1.1.4'
Ag Ag -0.8971 1.1015 'International Tables Vol C Tables 4.2.6.8 and 6.1.1.4'

loop_
_geom_angle_atom_site_label_1
_geom_angle_atom_site_label_2
_geom_angle_atom_site_label_3
_geom_angle
_geom_angle_site_symmetry_1
_geom_angle_site_symmetry_3
N19 Ag1 N1 175.17(15) 2 .
C2 N1 C5 106.1(4) . .
C2 N1 Ag1 128.3(3) . .
C5 N1 Ag1 125.6(3) . .
N1 C2 N3 111.1(5) . .
N1 C2 H2 124.5 . .
N3 C2 H2 124.5 . .
C2 N3 C4 107.5(4) . .
C2 N3 C6 128.1(5) . .
C4 N3 C6 124.4(4) . .
C5 C4 N3 106.0(4) . .
C5 C4 H4 127.0 . .
N3 C4 H4 127.0 . .
C4 C5 N1 109.3(5) . .
C4 C5 H5 125.3 . .
N1 C5 H5 125.3 . .
N3 C6 C7 113.1(4) . .
N3 C6 H6A 109.0 . .
C7 C6 H6A 109.0 . .
N3 C6 H6B 109.0 . .
C7 C6 H6B 109.0 . .
H6A C6 H6B 107.8 . .
C12 C7 C8 120.6(5) . .
C12 C7 C6 119.2(5) . .
C8 C7 C6 120.1(5) . .
C7 C8 C9 119.6(5) . .
C7 C8 C13 120.6(5) . .
C9 C8 C13 119.8(5) . .
C10 C9 C8 120.1(5) . .
C10 C9 C16 119.6(5) . .
C8 C9 C16 120.3(5) . .
C11 C10 C9 119.4(5) . .
C11 C10 C14 118.9(5) . .
C9 C10 C14 121.7(5) . .
C12 C11 C10 120.8(5) . .
C12 C11 H11 119.6 . .
C10 C11 H11 119.6 . .
C7 C12 C11 119.3(5) . .
C7 C12 C15 121.7(5) . .
C11 C12 C15 119.0(5) . .
C8 C13 H13A 109.5 . .
C8 C13 H13B 109.5 . .
H13A C13 H13B 109.5 . .
C8 C13 H13C 109.5 . .
H13A C13 H13C 109.5 . .
H13B C13 H13C 109.5 . .
C10 C14 H14A 109.5 . .
C10 C14 H14B 109.5 . .
H14A C14 H14B 109.5 . .
C10 C14 H14C 109.5 . .
H14A C14 H14C 109.5 . .
H14B C14 H14C 109.5 . .
C12 C15 H15A 109.5 . .
C12 C15 H15B 109.5 . .
H15A C15 H15B 109.5 . .
C12 C15 H15C 109.5 . .
H15A C15 H15C 109.5 . .
H15B C15 H15C 109.5 . .
N17 C16 C9 113.6(4) . .
N17 C16 H16A 108.8 . .
C9 C16 H16A 108.8 . .
N17 C16 H16B 108.8 . .
C9 C16 H16B 108.8 . .
H16A C16 H16B 107.7 . .
C18 N17 C21 107.2(4) . .
C18 N17 C16 128.5(5) . .
C21 N17 C16 124.0(4) . .
N19 C18 N17 111.4(4) . .
N19 C18 H18 124.3 . .
N17 C18 H18 124.3 . .
C18 N19 C20 105.8(4) . .
C18 N19 Ag1 130.1(4) . 2
C20 N19 Ag1 123.2(4) . 2
C21 C20 N19 109.7(6) . .
C21 C20 H20 125.2 . .
N19 C20 H20 125.2 . .
N17 C21 C20 105.9(5) . .
N17 C21 H21 127.0 . .
C20 C21 H21 127.0 . .
F25 B22 F26 111.3(15) . .
F25 B22 F23 110.6(18) . .
F26 B22 F23 106.3(19) . .
F25 B22 F24 116(2) . .
F26 B22 F24 106.9(15) . .
F23 B22 F24 104.8(12) . .
F30 B27 F28 108.0(16) . .
F30 B27 F31 114.1(14) . .
F28 B27 F31 115(2) . .
F30 B27 F29 109(2) . .
F28 B27 F29 104.9(13) . .
F31 B27 F29 105.7(12) . .
N32 C33 C34 179.1(9) . .
C33 C34 H34A 109.5 . .
C33 C34 H34B 109.5 . .
H34A C34 H34B 109.5 . .
C33 C34 H34C 109.5 . .
H34A C34 H34C 109.5 . .
H34B C34 H34C 109.5 . .

loop_
_geom_bond_atom_site_label_1
_geom_bond_atom_site_label_2
_geom_bond_distance
_geom_bond_site_symmetry_2
Ag1 N19 2.104(4) 2
Ag1 N1 2.107(4) .
N1 C2 1.315(6) .
N1 C5 1.374(7) .
C2 N3 1.339(6) .
C2 H2 0.9500 .
N3 C4 1.373(7) .
N3 C6 1.468(6) .
C4 C5 1.355(7) .
C4 H4 0.9500 .
C5 H5 0.9500 .
C6 C7 1.524(8) .
C6 H6A 0.9900 .
C6 H6B 0.9900 .
C7 C12 1.392(8) .
C7 C8 1.398(8) .
C8 C9 1.401(8) .
C8 C13 1.505(8) .
C9 C10 1.399(8) .
C9 C16 1.522(8) .
C10 C11 1.397(8) .
C10 C14 1.509(8) .
C11 C12 1.395(8) .
C11 H11 0.9500 .
C12 C15 1.512(8) .
C13 H13A 0.9800 .
C13 H13B 0.9800 .
C13 H13C 0.9800 .
C14 H14A 0.9800 .
C14 H14B 0.9800 .
C14 H14C 0.9800 .
C15 H15A 0.9800 .
C15 H15B 0.9800 .
C15 H15C 0.9800 .
C16 N17 1.465(7) .
C16 H16A 0.9900 .
C16 H16B 0.9900 .
N17 C18 1.349(6) .
N17 C21 1.357(8) .
C18 N19 1.305(7) .
C18 H18 0.9500 .
N19 C20 1.364(7) .
N19 Ag1 2.104(4) 2
C20 C21 1.361(9) .
C20 H20 0.9500 .
C21 H21 0.9500 .
B22 F25 1.289(16) .
B22 F26 1.362(14) .
B22 F23 1.39(3) .
B22 F24 1.44(3) .
B27 F30 1.29(2) .
B27 F28 1.306(19) .
B27 F31 1.332(18) .
B27 F29 1.43(2) .
N32 C33 1.122(8) .
C33 C34 1.450(10) .
C34 H34A 0.9800 .
C34 H34B 0.9800 .
C34 H34C 0.9800 .

loop_
_geom_torsion_atom_site_label_1
_geom_torsion_atom_site_label_2
_geom_torsion_atom_site_label_3
_geom_torsion_atom_site_label_4
_geom_torsion
_geom_torsion_site_symmetry_1
_geom_torsion_site_symmetry_4
C5 N1 C2 N3 0.3(6) . .
Ag1 N1 C2 N3 178.6(3) . .
N1 C2 N3 C4 -0.4(6) . .
N1 C2 N3 C6 178.4(5) . .
C2 N3 C4 C5 0.3(7) . .
C6 N3 C4 C5 -178.6(5) . .
N3 C4 C5 N1 -0.1(7) . .
C2 N1 C5 C4 -0.1(7) . .
Ag1 N1 C5 C4 -178.4(4) . .
C2 N3 C6 C7 -3.1(8) . .
C4 N3 C6 C7 175.5(5) . .
N3 C6 C7 C12 -86.1(6) . .
N3 C6 C7 C8 96.3(6) . .
C12 C7 C8 C9 -5.0(7) . .
C6 C7 C8 C9 172.6(4) . .
C12 C7 C8 C13 174.8(4) . .
C6 C7 C8 C13 -7.6(7) . .
C7 C8 C9 C10 4.2(7) . .
C13 C8 C9 C10 -175.6(4) . .
C7 C8 C9 C16 -172.5(4) . .
C13 C8 C9 C16 7.7(7) . .
C8 C9 C10 C11 -0.3(7) . .
C16 C9 C10 C11 176.5(4) . .
C8 C9 C10 C14 -179.5(5) . .
C16 C9 C10 C14 -2.8(7) . .
C9 C10 C11 C12 -3.0(7) . .
C14 C10 C11 C12 176.2(5) . .
C8 C7 C12 C11 1.7(7) . .
C6 C7 C12 C11 -175.9(4) . .
C8 C7 C12 C15 -177.5(4) . .
C6 C7 C12 C15 4.9(7) . .
C10 C11 C12 C7 2.3(7) . .
C10 C11 C12 C15 -178.4(4) . .
C10 C9 C16 N17 80.9(6) . .
C8 C9 C16 N17 -102.4(6) . .
C9 C16 N17 C18 26.7(9) . .
C9 C16 N17 C21 -160.2(6) . .
C21 N17 C18 N19 1.1(7) . .
C16 N17 C18 N19 175.1(5) . .
N17 C18 N19 C20 -1.1(8) . .
N17 C18 N19 Ag1 168.1(4) . 2
C18 N19 C20 C21 0.7(10) . .
Ag1 N19 C20 C21 -169.4(6) 2 .
C18 N17 C21 C20 -0.6(9) . .
C16 N17 C21 C20 -174.9(7) . .
N19 C20 C21 N17 -0.1(11) . .
